data_4128456
loop_
_publ_author_name
'Landry, Matthew L.'
'McKenna, Grace M.'
'Burns, Noah Z.'

_publ_section_title
;
 Enantioselective Synthesis of Azamerone.
;
_journal_issue 7
_journal_name_full 'Journal of the American Chemical Society'
_journal_page_first 2867
_journal_page_last 2871
_journal_paper_doi 10.1021/jacs.8b12566
_journal_volume 141
_journal_year 2019
_chemical_formula_moiety 'C12 H13 Cl O4'
_chemical_formula_sum 'C12 H13 Cl O4'
_chemical_formula_weight 256.67
_space_group_crystal_system monoclinic
_space_group_IT_number 14
_space_group_name_Hall '-P 2yn'
_space_group_name_H-M_alt 'P 1 21/n 1'
_atom_sites_solution_hydrogens geom
_atom_sites_solution_primary vecmap
_atom_sites_solution_secondary difmap
_audit_creation_method SHELXL-2014
_cell_angle_alpha 90
_cell_angle_beta 115.225(3)
_cell_angle_gamma 90
_cell_formula_units_Z 4
_cell_length_a 10.1102(13)
_cell_length_b 11.1721(13)
_cell_length_c 11.1221(14)
_cell_measurement_reflns_used 3380
_cell_measurement_temperature 120(2)
_cell_measurement_theta_max 26.00
_cell_measurement_theta_min 2.28
_cell_volume 1136.5(2)
_computing_cell_refinement 'Bruker SAINT v8.34A'
_computing_data_collection 'Bruker APEX-II v2014-5.0'
_computing_data_reduction 'Bruker SAINT v8.34A'
_computing_molecular_graphics 'Bruker XP'
_computing_publication_material 'CIFTAB (Sheldrick, 2008)'
_computing_structure_refinement 'SHELXL-2014 (Sheldrick, 2014)'
_computing_structure_solution 'SHELXT-2014/2 (Sheldrick, 2014)'
_diffrn_ambient_temperature 120(2)
_diffrn_detector_area_resol_mean 8.33
_diffrn_measured_fraction_theta_full 1.000
_diffrn_measured_fraction_theta_max 0.999
_diffrn_measurement_device_type 'Bruker Kappa X8-APEX-II'
_diffrn_measurement_method 'combination of \w and \f-scans '
_diffrn_radiation_monochromator graphite
_diffrn_radiation_source 'fine-focus sealed tube'
_diffrn_radiation_type MoK\a
_diffrn_radiation_wavelength 0.71073
_diffrn_reflns_av_R_equivalents 0.0503
_diffrn_reflns_av_unetI/netI 0.0336
_diffrn_reflns_Laue_measured_fraction_full 1.000
_diffrn_reflns_Laue_measured_fraction_max 0.999
_diffrn_reflns_limit_h_max 12
_diffrn_reflns_limit_h_min -12
_diffrn_reflns_limit_k_max 14
_diffrn_reflns_limit_k_min -11
_diffrn_reflns_limit_l_max 14
_diffrn_reflns_limit_l_min -14
_diffrn_reflns_number 18072
_diffrn_reflns_point_group_measured_fraction_full 1.000
_diffrn_reflns_point_group_measured_fraction_max 0.999
_diffrn_reflns_theta_full 25.242
_diffrn_reflns_theta_max 27.201
_diffrn_reflns_theta_min 2.283
_exptl_absorpt_coefficient_mu 0.336
_exptl_absorpt_correction_T_max 0.7455
_exptl_absorpt_correction_T_min 0.6971
_exptl_absorpt_correction_type multi-scan
_exptl_absorpt_process_details 'SADABS (Sheldrick, 2013)'
_exptl_crystal_colour orange
_exptl_crystal_density_diffrn 1.500
_exptl_crystal_description block
_exptl_crystal_F_000 536
_exptl_crystal_size_max 0.15
_exptl_crystal_size_mid 0.12
_exptl_crystal_size_min 0.10
_refine_diff_density_max 0.549
_refine_diff_density_min -0.301
_refine_diff_density_rms 0.063
_refine_ls_extinction_method none
_refine_ls_goodness_of_fit_ref 1.056
_refine_ls_hydrogen_treatment constr
_refine_ls_matrix_type full
_refine_ls_number_parameters 157
_refine_ls_number_reflns 2535
_refine_ls_number_restraints 0
_refine_ls_restrained_S_all 1.056
_refine_ls_R_factor_all 0.0613
_refine_ls_R_factor_gt 0.0407
_refine_ls_shift/su_max 0.000
_refine_ls_shift/su_mean 0.000
_refine_ls_structure_factor_coef Fsqd
_refine_ls_weighting_details 'w=1/[\s^2^(Fo^2^)+(0.0489P)^2^+0.6373P] where P=(Fo^2^+2Fc^2^)/3'
_refine_ls_weighting_scheme calc
_refine_ls_wR_factor_gt 0.0949
_refine_ls_wR_factor_ref 0.1046
_reflns_Friedel_coverage 0.000
_reflns_number_gt 1934
_reflns_number_total 2535
_reflns_threshold_expression 'I > 2\s(I)'
_cod_data_source_file ja8b12566_si_006.cif
_cod_data_source_block su1412
_cod_original_sg_symbol_H-M 'P 21/n'
_cod_database_code 4128456
_shelx_space_group_comment
;
The symmetry employed for this shelxl refinement is uniquely defined
by the following loop, which should always be used as a source of
symmetry information in preference to the above space-group names.
They are only intended as comments.
;
_shelxl_version_number 2014-3

loop_
_space_group_symop_operation_xyz
'x, y, z'
'-x+1/2, y+1/2, -z+1/2'
'-x, -y, -z'
'x-1/2, -y-1/2, z-1/2'

loop_
_atom_site_label
_atom_site_type_symbol
_atom_site_fract_x
_atom_site_fract_y
_atom_site_fract_z
_atom_site_U_iso_or_equiv
_atom_site_adp_type
_atom_site_occupancy
_atom_site_site_symmetry_order
_atom_site_calc_flag
_atom_site_refinement_flags_posn
_atom_site_refinement_flags_adp
Cl1 Cl 0.15007(6) 0.08928(5) 0.50344(6) 0.02693(16) Uani 1 1 d . .
O1 O 0.13652(14) 0.36724(12) 0.47653(13) 0.0176(3) Uani 1 1 d . .
O2 O 0.62294(15) 0.24214(13) 0.59504(15) 0.0256(4) Uani 1 1 d . .
O3 O 0.61829(15) 0.36590(14) 0.38170(15) 0.0271(4) Uani 1 1 d . .
O4 O 0.13827(14) 0.49186(12) 0.28984(13) 0.0181(3) Uani 1 1 d . .
C1 C 0.1276(2) 0.31319(18) 0.59375(19) 0.0184(4) Uani 1 1 d . .
C2 C 0.2211(2) 0.20052(18) 0.6342(2) 0.0198(4) Uani 1 1 d . .
H2 H 0.2184 0.1671 0.7165 0.024 Uiso 1 1 calc R U
C3 C 0.3791(2) 0.22641(19) 0.6615(2) 0.0202(4) Uani 1 1 d . .
H3A H 0.4279 0.2698 0.7469 0.024 Uiso 1 1 calc R U
H3B H 0.4319 0.1502 0.6687 0.024 Uiso 1 1 calc R U
C4 C 0.3838(2) 0.30070(17) 0.55108(19) 0.0155(4) Uani 1 1 d . .
C5 C 0.5136(2) 0.29954(17) 0.52669(19) 0.0166(4) Uani 1 1 d . .
C6 C 0.5121(2) 0.37050(18) 0.4063(2) 0.0179(4) Uani 1 1 d . .
C7 C 0.3823(2) 0.43894(18) 0.32774(19) 0.0183(4) Uani 1 1 d . .
H7 H 0.3797 0.4869 0.2562 0.022 Uiso 1 1 calc R U
C8 C 0.2648(2) 0.43493(17) 0.35580(19) 0.0155(4) Uani 1 1 d . .
C9 C 0.2651(2) 0.36362(17) 0.46839(19) 0.0144(4) Uani 1 1 d . .
C10 C 0.1871(2) 0.40473(19) 0.7067(2) 0.0228(4) Uani 1 1 d . .
H10A H 0.1237 0.4754 0.6828 0.034 Uiso 1 1 calc R U
H10B H 0.2862 0.4283 0.7215 0.034 Uiso 1 1 calc R U
H10C H 0.1895 0.3691 0.7881 0.034 Uiso 1 1 calc R U
C11 C -0.0344(2) 0.2900(2) 0.5511(2) 0.0218(4) Uani 1 1 d . .
H11A H -0.0704 0.2344 0.4757 0.033 Uiso 1 1 calc R U
H11B H -0.0882 0.3656 0.5246 0.033 Uiso 1 1 calc R U
H11C H -0.0489 0.2549 0.6253 0.033 Uiso 1 1 calc R U
C12 C 0.1232(2) 0.5626(2) 0.1768(2) 0.0243(5) Uani 1 1 d . .
H12A H 0.0242 0.5957 0.1345 0.036 Uiso 1 1 calc R U
H12B H 0.1408 0.5121 0.1130 0.036 Uiso 1 1 calc R U
H12C H 0.1945 0.6281 0.2059 0.036 Uiso 1 1 calc R U

loop_
_atom_site_aniso_label
_atom_site_aniso_U_11
_atom_site_aniso_U_22
_atom_site_aniso_U_33
_atom_site_aniso_U_23
_atom_site_aniso_U_13
_atom_site_aniso_U_12
Cl1 0.0324(3) 0.0208(3) 0.0328(3) -0.0053(2) 0.0190(2) -0.0057(2)
O1 0.0153(7) 0.0218(8) 0.0186(7) 0.0068(6) 0.0098(6) 0.0046(5)
O2 0.0163(7) 0.0268(9) 0.0325(9) 0.0052(7) 0.0093(6) 0.0056(6)
O3 0.0186(7) 0.0379(9) 0.0297(8) -0.0001(7) 0.0151(6) 0.0008(6)
O4 0.0161(7) 0.0195(7) 0.0181(7) 0.0056(6) 0.0069(6) 0.0035(5)
C1 0.0195(9) 0.0206(11) 0.0181(10) 0.0034(8) 0.0108(8) 0.0018(8)
C2 0.0213(10) 0.0201(11) 0.0199(10) 0.0011(8) 0.0106(8) 0.0000(8)
C3 0.0163(9) 0.0230(11) 0.0212(10) 0.0053(8) 0.0078(8) 0.0041(8)
C4 0.0145(9) 0.0155(10) 0.0160(9) -0.0005(8) 0.0059(7) 0.0009(7)
C5 0.0141(9) 0.0144(10) 0.0196(10) -0.0026(8) 0.0055(8) -0.0003(7)
C6 0.0153(9) 0.0175(10) 0.0214(10) -0.0050(8) 0.0083(8) -0.0035(7)
C7 0.0197(10) 0.0198(11) 0.0161(10) 0.0013(8) 0.0082(8) -0.0030(8)
C8 0.0149(9) 0.0142(10) 0.0153(9) -0.0023(7) 0.0045(7) -0.0001(7)
C9 0.0152(9) 0.0121(9) 0.0172(9) -0.0029(7) 0.0083(7) -0.0012(7)
C10 0.0280(11) 0.0207(11) 0.0242(11) -0.0010(9) 0.0154(9) 0.0016(9)
C11 0.0170(10) 0.0287(12) 0.0226(10) 0.0001(9) 0.0112(8) 0.0003(9)
C12 0.0229(10) 0.0281(12) 0.0202(11) 0.0107(9) 0.0075(9) 0.0027(9)

loop_
_atom_type_symbol
_atom_type_description
_atom_type_scat_dispersion_real
_atom_type_scat_dispersion_imag
_atom_type_scat_source
C C 0.0033 0.0016 'International Tables Vol C Tables 4.2.6.8 and 6.1.1.4'
H H 0.0000 0.0000 'International Tables Vol C Tables 4.2.6.8 and 6.1.1.4'
O O 0.0106 0.0060 'International Tables Vol C Tables 4.2.6.8 and 6.1.1.4'
Cl Cl 0.1484 0.1585 'International Tables Vol C Tables 4.2.6.8 and 6.1.1.4'

loop_
_geom_angle_atom_site_label_1
_geom_angle_atom_site_label_2
_geom_angle_atom_site_label_3
_geom_angle
C9 O1 C1 118.28(14)
C8 O4 C12 117.54(15)
O1 C1 C11 104.93(15)
O1 C1 C2 109.59(15)
C11 C1 C2 113.68(17)
O1 C1 C10 107.53(16)
C11 C1 C10 111.41(16)
C2 C1 C10 109.43(16)
C3 C2 C1 111.64(17)
C3 C2 Cl1 108.30(14)
C1 C2 Cl1 110.27(14)
C4 C3 C2 109.78(16)
C9 C4 C5 119.19(18)
C9 C4 C3 120.98(17)
C5 C4 C3 119.71(17)
O2 C5 C4 122.63(18)
O2 C5 C6 118.61(17)
C4 C5 C6 118.73(16)
O3 C6 C7 123.14(19)
O3 C6 C5 119.20(18)
C7 C6 C5 117.66(16)
C8 C7 C6 120.23(18)
O4 C8 C7 126.06(18)
O4 C8 C9 112.13(15)
C7 C8 C9 121.81(17)
O1 C9 C4 124.92(17)
O1 C9 C8 112.80(16)
C4 C9 C8 122.28(17)
C3 C2 H2 108.9
C1 C2 H2 108.9
Cl1 C2 H2 108.9
C4 C3 H3A 109.7
C2 C3 H3A 109.7
C4 C3 H3B 109.7
C2 C3 H3B 109.7
H3A C3 H3B 108.2
C8 C7 H7 119.9
C6 C7 H7 119.9
C1 C10 H10A 109.5
C1 C10 H10B 109.5
H10A C10 H10B 109.5
C1 C10 H10C 109.5
H10A C10 H10C 109.5
H10B C10 H10C 109.5
C1 C11 H11A 109.5
C1 C11 H11B 109.5
H11A C11 H11B 109.5
C1 C11 H11C 109.5
H11A C11 H11C 109.5
H11B C11 H11C 109.5
O4 C12 H12A 109.5
O4 C12 H12B 109.5
H12A C12 H12B 109.5
O4 C12 H12C 109.5
H12A C12 H12C 109.5
H12B C12 H12C 109.5

loop_
_geom_bond_atom_site_label_1
_geom_bond_atom_site_label_2
_geom_bond_distance
Cl1 C2 1.812(2)
O1 C9 1.342(2)
O1 C1 1.474(2)
O2 C5 1.222(2)
O3 C6 1.216(2)
O4 C8 1.334(2)
O4 C12 1.437(2)
C1 C11 1.520(3)
C1 C2 1.522(3)
C1 C10 1.530(3)
C2 C3 1.521(3)
C3 C4 1.500(3)
C4 C9 1.356(3)
C4 C5 1.450(3)
C5 C6 1.551(3)
C6 C7 1.447(3)
C7 C8 1.351(3)
C8 C9 1.483(3)
C2 H2 1.0000
C3 H3A 0.9900
C3 H3B 0.9900
C7 H7 0.9500
C10 H10A 0.9800
C10 H10B 0.9800
C10 H10C 0.9800
C11 H11A 0.9800
C11 H11B 0.9800
C11 H11C 0.9800
C12 H12A 0.9800
C12 H12B 0.9800
C12 H12C 0.9800

loop_
_geom_torsion_atom_site_label_1
_geom_torsion_atom_site_label_2
_geom_torsion_atom_site_label_3
_geom_torsion_atom_site_label_4
_geom_torsion
C9 O1 C1 C11 -159.55(16)
C9 O1 C1 C2 -37.1(2)
C9 O1 C1 C10 81.7(2)
O1 C1 C2 C3 56.8(2)
C11 C1 C2 C3 173.83(17)
C10 C1 C2 C3 -60.9(2)
O1 C1 C2 Cl1 -63.66(18)
C11 C1 C2 Cl1 53.39(19)
C10 C1 C2 Cl1 178.66(13)
C1 C2 C3 C4 -47.4(2)
Cl1 C2 C3 C4 74.16(19)
C2 C3 C4 C9 19.3(3)
C2 C3 C4 C5 -156.75(17)
C9 C4 C5 O2 -177.97(19)
C3 C4 C5 O2 -1.8(3)
C9 C4 C5 C6 -0.1(3)
C3 C4 C5 C6 176.06(17)
O2 C5 C6 O3 1.1(3)
C4 C5 C6 O3 -176.88(18)
O2 C5 C6 C7 -179.28(18)
C4 C5 C6 C7 2.7(3)
O3 C6 C7 C8 176.24(19)
C5 C6 C7 C8 -3.4(3)
C12 O4 C8 C7 1.2(3)
C12 O4 C8 C9 -178.95(17)
C6 C7 C8 O4 -178.75(18)
C6 C7 C8 C9 1.4(3)
C1 O1 C9 C4 8.9(3)
C1 O1 C9 C8 -172.23(16)
C5 C4 C9 O1 176.73(17)
C3 C4 C9 O1 0.7(3)
C5 C4 C9 C8 -2.0(3)
C3 C4 C9 C8 -178.10(18)
O4 C8 C9 O1 2.7(2)
C7 C8 C9 O1 -177.43(17)
O4 C8 C9 C4 -178.38(17)
C7 C8 C9 C4 1.5(3)
